data_7113733
loop_
_publ_author_name
'Bailey, Philip J.'
'Loro\~no-Gonz\'alez, Daniel'
'Parsons, Simon'

_publ_section_title
;
 6-Aminofulvene-2-aldimine, a novel class of ambidentate
 cyclopentadienyl/diimine ligand: synthesis and characterisation of
 magnesium complexes
;
_journal_coden_ASTM CHCOFS
_journal_issue 12
_journal_name_full
;
 Chemical Communications (Cambridge, United Kingdom)
;
_journal_page_first 1426
_journal_page_last 1427
_journal_paper_doi 10.1039/b303540a
_journal_year 2003
_chemical_formula_moiety 'C38 H54 Br2 Mg2 N4'
_chemical_formula_sum 'C38 H54 Br2 Mg2 N4'
_chemical_formula_weight 775.27
_space_group_IT_number 14
_symmetry_cell_setting monoclinic
_symmetry_space_group_name_Hall '-P 2ybc'
_symmetry_space_group_name_H-M 'P 1 21/c 1'
_atom_sites_solution_hydrogens geom
_atom_sites_solution_primary direct
_atom_sites_solution_secondary difmap
_audit_creation_method SHELXL-97
_cell_angle_alpha 90.00
_cell_angle_beta 100.925(5)
_cell_angle_gamma 90.00
_cell_formula_units_Z 4
_cell_length_a 11.354(5)
_cell_length_b 26.306(5)
_cell_length_c 12.779(5)
_cell_measurement_reflns_used 9169
_cell_measurement_temperature 150(2)
_cell_measurement_theta_max 26
_cell_measurement_theta_min 2.2
_cell_volume 3748(2)
_computing_cell_refinement 'SMART (BRUKER, 1995)'
_computing_data_collection 'SMART (BRUKER, 1995)'
_computing_data_reduction 'SHELXTL (Sheldrick, 1997)'
_computing_molecular_graphics 'SHELXTL (Sheldrick, 1997)'
_computing_structure_refinement 'SHELXTL (Sheldrick, 1997)'
_computing_structure_solution 'SHELXTL (Sheldrick, 1997)'
_diffrn_ambient_temperature 150(2)
_diffrn_measured_fraction_theta_full 0.916
_diffrn_measured_fraction_theta_max 0.916
_diffrn_measurement_device_type 'Bruker Smart APEX CCD'
_diffrn_radiation_monochromator graphite
_diffrn_radiation_source 'fine-focus sealed tube'
_diffrn_radiation_type MoK\a
_diffrn_radiation_wavelength 0.71073
_diffrn_reflns_av_R_equivalents 0.0604
_diffrn_reflns_av_sigmaI/netI 0.0667
_diffrn_reflns_limit_h_max 15
_diffrn_reflns_limit_h_min -15
_diffrn_reflns_limit_k_max 34
_diffrn_reflns_limit_k_min -33
_diffrn_reflns_limit_l_max 17
_diffrn_reflns_limit_l_min -17
_diffrn_reflns_number 33990
_diffrn_reflns_theta_full 29.03
_diffrn_reflns_theta_max 29.03
_diffrn_reflns_theta_min 1.55
_diffrn_standards_decay_% 0
_diffrn_standards_number 3
_exptl_absorpt_coefficient_mu 2.229
_exptl_absorpt_correction_T_max 0.800
_exptl_absorpt_correction_T_min 0.518
_exptl_absorpt_correction_type multi-scan
_exptl_absorpt_process_details Sadabs
_exptl_crystal_colour Colouress
_exptl_crystal_density_diffrn 1.374
_exptl_crystal_density_method 'not measured'
_exptl_crystal_description Plate
_exptl_crystal_F_000 1616
_exptl_crystal_size_max 0.30
_exptl_crystal_size_mid 0.25
_exptl_crystal_size_min 0.10
_refine_diff_density_max 0.674
_refine_diff_density_min -0.490
_refine_diff_density_rms 0.094
_refine_ls_extinction_method none
_refine_ls_goodness_of_fit_ref 1.024
_refine_ls_hydrogen_treatment mixed
_refine_ls_matrix_type full
_refine_ls_number_parameters 415
_refine_ls_number_reflns 9169
_refine_ls_number_restraints 0
_refine_ls_restrained_S_all 1.024
_refine_ls_R_factor_all 0.0746
_refine_ls_R_factor_gt 0.0491
_refine_ls_shift/su_max 0.001
_refine_ls_shift/su_mean 0.000
_refine_ls_structure_factor_coef Fsqd
_refine_ls_weighting_details 'calc w=1/[\s^2^(Fo^2^)+(0.0519P)^2^+0.1595P] where P=(Fo^2^+2Fc^2^)/3'
_refine_ls_weighting_scheme calc
_refine_ls_wR_factor_gt 0.1010
_refine_ls_wR_factor_ref 0.1094
_reflns_number_gt 6814
_reflns_number_total 9169
_reflns_threshold_expression >2sigma(I)
_cod_duplicate_entry 7103716
_cod_data_source_file b303540a.txt
_cod_data_source_block fulmg23
_cod_depositor_comments
;
The following automatic conversions were performed:

'_symmetry_cell_setting' value 'Monoclinic' changed to 'monoclinic'
according to
/usr/data/users/saulius/automatic-downloads/retrospective/RSC/lib/dictionaries/cif_core.dic
dictionary named 'cif_core.dic' version 2.4.2 from
2011-04-26.

'_exptl_absorpt_correction_type' value 'Multiscan'
changed to 'multi-scan' according to
/usr/data/users/saulius/automatic-downloads/retrospective/RSC/lib/dictionaries/cif_core.dic
dictionary named 'cif_core.dic' version 2.4.2 from 2011-04-26.

Automatic conversion script
Id: cif_fix_values 2281 2013-09-26 08:29:07Z andrius 
;
_cod_original_sg_symbol_H-M 'P 21/C'
_cod_database_code 7113733

loop_
_symmetry_equiv_pos_as_xyz
'x, y, z'
'-x, y+1/2, -z+1/2'
'-x, -y, -z'
'x, -y-1/2, z-1/2'

loop_
_atom_site_label
_atom_site_type_symbol
_atom_site_fract_x
_atom_site_fract_y
_atom_site_fract_z
_atom_site_U_iso_or_equiv
_atom_site_adp_type
_atom_site_occupancy
_atom_site_symmetry_multiplicity
_atom_site_calc_flag
_atom_site_refinement_flags
Br1 Br 0.58395(3) 0.317394(11) 0.79781(2) 0.02116(9) Uani 1 1 d .
Br2 Br 0.91340(3) 0.247320(12) 0.91978(2) 0.02860(9) Uani 1 1 d .
Mg1 Mg 0.78242(8) 0.28025(4) 0.76304(7) 0.0195(2) Uani 1 1 d .
N1 N 0.7218(2) 0.23433(8) 0.63339(18) 0.0180(5) Uani 1 1 d .
N2 N 0.8491(2) 0.34430(9) 0.70108(18) 0.0202(5) Uani 1 1 d .
C1 C 0.6520(3) 0.25286(11) 0.5516(2) 0.0193(6) Uani 1 1 d .
H1 H 0.6134 0.2284 0.5020 0.023 Uiso 1 1 calc R
C2 C 0.6228(2) 0.30502(10) 0.5232(2) 0.0181(6) Uani 1 1 d .
C3 C 0.5211(3) 0.31480(11) 0.4436(2) 0.0216(6) Uani 1 1 d .
H3 H 0.4680 0.2897 0.4081 0.026 Uiso 1 1 calc R
C4 C 0.5102(3) 0.36709(11) 0.4247(2) 0.0234(7) Uani 1 1 d .
H4 H 0.4474 0.3837 0.3773 0.028 Uiso 1 1 calc R
C5 C 0.6086(3) 0.39029(11) 0.4884(2) 0.0222(6) Uani 1 1 d .
H5 H 0.6255 0.4257 0.4890 0.027 Uiso 1 1 calc R
C6 C 0.6799(3) 0.35367(11) 0.5521(2) 0.0194(6) Uani 1 1 d .
C7 C 0.7880(3) 0.36912(11) 0.6231(2) 0.0211(6) Uani 1 1 d .
H7 H 0.8177 0.4019 0.6105 0.025 Uiso 1 1 calc R
C8 C 0.7306(3) 0.17836(10) 0.6359(2) 0.0191(6) Uani 1 1 d .
H8 H 0.6951 0.1652 0.5634 0.023 Uiso 1 1 calc R
C9 C 0.8604(3) 0.16125(11) 0.6629(3) 0.0252(7) Uani 1 1 d .
H9A H 0.8986 0.1751 0.7332 0.030 Uiso 1 1 calc R
H9B H 0.9045 0.1745 0.6089 0.030 Uiso 1 1 calc R
C10 C 0.8676(3) 0.10308(11) 0.6656(3) 0.0277(7) Uani 1 1 d .
H10A H 0.8378 0.0895 0.5931 0.033 Uiso 1 1 calc R
H10B H 0.9523 0.0925 0.6879 0.033 Uiso 1 1 calc R
C11 C 0.7937(3) 0.08090(11) 0.7421(3) 0.0285(7) Uani 1 1 d .
H11A H 0.7960 0.0433 0.7388 0.034 Uiso 1 1 calc R
H11B H 0.8289 0.0914 0.8159 0.034 Uiso 1 1 calc R
C12 C 0.6651(3) 0.09884(11) 0.7144(3) 0.0265(7) Uani 1 1 d .
H12A H 0.6195 0.0852 0.7669 0.032 Uiso 1 1 calc R
H12B H 0.6278 0.0858 0.6431 0.032 Uiso 1 1 calc R
C13 C 0.6592(3) 0.15661(11) 0.7144(2) 0.0239(7) Uani 1 1 d .
H13A H 0.5746 0.1677 0.6947 0.029 Uiso 1 1 calc R
H13B H 0.6919 0.1696 0.7868 0.029 Uiso 1 1 calc R
C14 C 0.9550(2) 0.36970(11) 0.7673(2) 0.0225(6) Uani 1 1 d .
H14 H 1.0086 0.3423 0.8040 0.027 Uiso 1 1 calc R
C15 C 1.0293(3) 0.40185(16) 0.7059(3) 0.0453(10) Uani 1 1 d .
H15A H 0.9787 0.4290 0.6670 0.054 Uiso 1 1 calc R
H15B H 1.0598 0.3805 0.6530 0.054 Uiso 1 1 calc R
C16 C 1.1350(3) 0.42558(16) 0.7830(3) 0.0479(10) Uani 1 1 d .
H16A H 1.1878 0.3983 0.8188 0.058 Uiso 1 1 calc R
H16B H 1.1826 0.4469 0.7426 0.058 Uiso 1 1 calc R
C17 C 1.0917(3) 0.45750(14) 0.8654(3) 0.0404(9) Uani 1 1 d .
H17A H 1.0434 0.4862 0.8301 0.048 Uiso 1 1 calc R
H17B H 1.1614 0.4718 0.9151 0.048 Uiso 1 1 calc R
C18 C 1.0168(3) 0.42647(13) 0.9270(3) 0.0368(8) Uani 1 1 d .
H18A H 0.9849 0.4488 0.9774 0.044 Uiso 1 1 calc R
H18B H 1.0677 0.4003 0.9690 0.044 Uiso 1 1 calc R
C19 C 0.9129(3) 0.40078(12) 0.8532(2) 0.0279(7) Uani 1 1 d .
H19A H 0.8701 0.3783 0.8956 0.033 Uiso 1 1 calc R
H19B H 0.8557 0.4270 0.8192 0.033 Uiso 1 1 calc R
Mg2 Mg 0.47950(8) 0.35358(3) 0.61511(7) 0.0174(2) Uani 1 1 d .
N3 N 0.4489(2) 0.42723(8) 0.65156(18) 0.0166(5) Uani 1 1 d .
N4 N 0.3167(2) 0.31863(9) 0.58794(19) 0.0213(5) Uani 1 1 d .
C20 C 0.3561(2) 0.45338(11) 0.6069(2) 0.0193(6) Uani 1 1 d .
H20 H 0.3588 0.4884 0.6254 0.023 Uiso 1 1 calc R
C21 C 0.2515(2) 0.43819(10) 0.5352(2) 0.0184(6) Uani 1 1 d .
C22 C 0.1702(3) 0.47528(11) 0.4873(2) 0.0237(7) Uani 1 1 d .
H22 H 0.1798 0.5108 0.4994 0.028 Uiso 1 1 calc R
C23 C 0.0739(3) 0.45312(12) 0.4201(2) 0.0285(7) Uani 1 1 d .
H23 H 0.0084 0.4704 0.3774 0.034 Uiso 1 1 calc R
C24 C 0.0913(3) 0.40097(11) 0.4268(2) 0.0247(7) Uani 1 1 d .
H24 H 0.0376 0.3765 0.3895 0.030 Uiso 1 1 calc R
C25 C 0.1993(2) 0.38931(11) 0.4962(2) 0.0204(6) Uani 1 1 d .
C26 C 0.2232(2) 0.33825(11) 0.5274(2) 0.0201(6) Uani 1 1 d .
H26 H 0.1615 0.3148 0.4998 0.024 Uiso 1 1 calc R
C27 C 0.5465(2) 0.45406(10) 0.7236(2) 0.0183(6) Uani 1 1 d .
H27 H 0.6175 0.4308 0.7347 0.022 Uiso 1 1 calc R
C28 C 0.5864(3) 0.50364(11) 0.6782(2) 0.0236(7) Uani 1 1 d .
H28A H 0.6081 0.4969 0.6080 0.028 Uiso 1 1 calc R
H28B H 0.5192 0.5282 0.6674 0.028 Uiso 1 1 calc R
C29 C 0.6936(3) 0.52663(12) 0.7527(3) 0.0300(7) Uani 1 1 d .
H29A H 0.7633 0.5035 0.7582 0.036 Uiso 1 1 calc R
H29B H 0.7152 0.5594 0.7231 0.036 Uiso 1 1 calc R
C30 C 0.6652(3) 0.53527(12) 0.8625(3) 0.0344(8) Uani 1 1 d .
H30A H 0.6021 0.5616 0.8580 0.041 Uiso 1 1 calc R
H30B H 0.7378 0.5480 0.9108 0.041 Uiso 1 1 calc R
C31 C 0.6226(3) 0.48671(13) 0.9088(2) 0.0321(8) Uani 1 1 d .
H31A H 0.5993 0.4945 0.9779 0.039 Uiso 1 1 calc R
H31B H 0.6893 0.4619 0.9220 0.039 Uiso 1 1 calc R
C32 C 0.5156(3) 0.46324(12) 0.8333(2) 0.0247(7) Uani 1 1 d .
H32A H 0.4936 0.4306 0.8631 0.030 Uiso 1 1 calc R
H32B H 0.4458 0.4864 0.8264 0.030 Uiso 1 1 calc R
C33 C 0.3071(3) 0.26455(11) 0.6203(3) 0.0295(8) Uani 1 1 d .
H33 H 0.3869 0.2549 0.6636 0.035 Uiso 1 1 calc R
C34 C 0.2809(3) 0.22739(12) 0.5280(3) 0.0336(8) Uani 1 1 d .
H34A H 0.3433 0.2304 0.4837 0.040 Uiso 1 1 calc R
H34B H 0.2024 0.2356 0.4827 0.040 Uiso 1 1 calc R
C35 C 0.2787(3) 0.17300(12) 0.5697(3) 0.0396(9) Uani 1 1 d .
H35A H 0.2600 0.1492 0.5089 0.048 Uiso 1 1 calc R
H35B H 0.3587 0.1641 0.6114 0.048 Uiso 1 1 calc R
C36 C 0.1860(3) 0.16770(12) 0.6391(3) 0.0374(9) Uani 1 1 d .
H36A H 0.1875 0.1325 0.6667 0.045 Uiso 1 1 calc R
H36B H 0.1054 0.1740 0.5957 0.045 Uiso 1 1 calc R
C37 C 0.2084(4) 0.20453(13) 0.7319(3) 0.0469(10) Uani 1 1 d .
H37A H 0.2843 0.1955 0.7804 0.056 Uiso 1 1 calc R
H37B H 0.1425 0.2018 0.7725 0.056 Uiso 1 1 calc R
C38 C 0.2160(3) 0.25922(12) 0.6929(3) 0.0364(9) Uani 1 1 d .
H38A H 0.1361 0.2699 0.6538 0.044 Uiso 1 1 calc R
H38B H 0.2388 0.2820 0.7551 0.044 Uiso 1 1 calc R

loop_
_atom_site_aniso_label
_atom_site_aniso_U_11
_atom_site_aniso_U_22
_atom_site_aniso_U_33
_atom_site_aniso_U_23
_atom_site_aniso_U_13
_atom_site_aniso_U_12
Br1 0.02232(16) 0.02322(16) 0.01803(15) 0.00402(12) 0.00404(11) 0.00401(12)
Br2 0.02739(18) 0.03274(19) 0.02251(17) 0.00188(13) -0.00332(13) 0.00636(14)
Mg1 0.0216(5) 0.0184(5) 0.0174(5) -0.0002(4) 0.0007(4) 0.0002(4)
N1 0.0226(13) 0.0158(12) 0.0155(12) -0.0002(9) 0.0034(10) 0.0031(10)
N2 0.0188(13) 0.0217(13) 0.0196(13) -0.0037(10) 0.0027(10) -0.0023(10)
C1 0.0231(16) 0.0176(15) 0.0176(15) -0.0039(11) 0.0048(12) -0.0003(12)
C2 0.0207(15) 0.0189(15) 0.0153(14) 0.0018(11) 0.0046(11) 0.0028(11)
C3 0.0239(16) 0.0230(15) 0.0176(15) -0.0009(12) 0.0034(12) 0.0003(12)
C4 0.0249(16) 0.0251(16) 0.0193(15) 0.0034(12) 0.0021(12) 0.0030(13)
C5 0.0291(17) 0.0167(15) 0.0235(16) 0.0045(12) 0.0114(13) 0.0029(12)
C6 0.0210(15) 0.0192(15) 0.0192(15) 0.0029(11) 0.0067(12) 0.0013(12)
C7 0.0208(15) 0.0179(15) 0.0253(16) -0.0005(12) 0.0061(12) -0.0008(12)
C8 0.0241(16) 0.0152(14) 0.0174(14) -0.0002(11) 0.0023(12) 0.0006(12)
C9 0.0248(16) 0.0220(16) 0.0306(17) 0.0039(13) 0.0104(13) 0.0041(13)
C10 0.0264(17) 0.0235(17) 0.0335(18) -0.0005(13) 0.0061(14) 0.0066(13)
C11 0.0361(19) 0.0162(15) 0.0337(18) 0.0007(13) 0.0077(15) 0.0018(13)
C12 0.0290(17) 0.0201(16) 0.0318(18) 0.0028(13) 0.0089(14) -0.0036(13)
C13 0.0183(15) 0.0205(16) 0.0332(18) 0.0001(13) 0.0054(13) 0.0028(12)
C14 0.0156(15) 0.0233(16) 0.0271(16) -0.0019(12) 0.0003(12) -0.0025(12)
C15 0.038(2) 0.069(3) 0.033(2) -0.0106(19) 0.0167(17) -0.0269(19)
C16 0.031(2) 0.072(3) 0.043(2) -0.004(2) 0.0122(17) -0.0231(19)
C17 0.046(2) 0.043(2) 0.0287(19) 0.0009(16) -0.0025(16) -0.0184(17)
C18 0.040(2) 0.040(2) 0.0277(18) -0.0042(15) 0.0012(15) -0.0123(16)
C19 0.0285(17) 0.0333(18) 0.0217(16) -0.0026(13) 0.0044(13) -0.0045(14)
Mg2 0.0176(5) 0.0146(5) 0.0195(5) -0.0002(4) 0.0022(4) 0.0003(4)
N3 0.0171(12) 0.0153(12) 0.0173(12) -0.0002(9) 0.0028(9) -0.0002(9)
N4 0.0204(13) 0.0151(12) 0.0284(14) 0.0018(10) 0.0045(11) -0.0001(10)
C20 0.0221(15) 0.0154(14) 0.0216(15) 0.0014(11) 0.0075(12) -0.0015(12)
C21 0.0168(14) 0.0181(15) 0.0208(15) 0.0025(11) 0.0049(12) 0.0017(11)
C22 0.0193(15) 0.0183(15) 0.0329(18) 0.0042(13) 0.0035(13) 0.0004(12)
C23 0.0224(17) 0.0283(17) 0.0312(18) 0.0097(14) -0.0041(14) 0.0061(13)
C24 0.0223(16) 0.0239(16) 0.0259(16) -0.0031(13) -0.0007(13) 0.0008(13)
C25 0.0175(15) 0.0258(16) 0.0187(15) -0.0001(12) 0.0053(11) -0.0012(12)
C26 0.0150(14) 0.0211(15) 0.0244(16) -0.0033(12) 0.0043(12) -0.0011(12)
C27 0.0180(15) 0.0148(14) 0.0218(15) -0.0012(11) 0.0030(12) 0.0002(11)
C28 0.0268(17) 0.0162(15) 0.0271(17) 0.0003(12) 0.0030(13) -0.0015(12)
C29 0.0269(18) 0.0182(16) 0.042(2) 0.0037(14) -0.0012(15) -0.0021(13)
C30 0.0289(18) 0.0270(18) 0.042(2) -0.0123(15) -0.0058(15) -0.0035(14)
C31 0.0310(18) 0.039(2) 0.0239(17) -0.0093(14) -0.0020(14) 0.0010(15)
C32 0.0247(16) 0.0256(16) 0.0234(16) -0.0034(13) 0.0036(13) -0.0009(13)
C33 0.0217(17) 0.0181(16) 0.044(2) 0.0057(14) -0.0069(15) -0.0010(12)
C34 0.0303(19) 0.0208(17) 0.052(2) -0.0071(15) 0.0135(16) -0.0022(14)
C35 0.0218(18) 0.0166(17) 0.078(3) -0.0016(17) 0.0032(17) -0.0015(13)
C36 0.031(2) 0.0213(17) 0.055(2) 0.0088(16) -0.0041(17) -0.0072(14)
C37 0.062(3) 0.037(2) 0.036(2) 0.0126(17) -0.0070(19) -0.0189(19)
C38 0.055(2) 0.0255(18) 0.0258(18) 0.0024(14) 0.0011(16) -0.0107(16)

loop_
_atom_type_symbol
_atom_type_description
_atom_type_scat_dispersion_real
_atom_type_scat_dispersion_imag
_atom_type_scat_source
C C 0.0033 0.0016 'International Tables Vol C Tables 4.2.6.8 and 6.1.1.4'
H H 0.0000 0.0000 'International Tables Vol C Tables 4.2.6.8 and 6.1.1.4'
N N 0.0061 0.0033 'International Tables Vol C Tables 4.2.6.8 and 6.1.1.4'
Mg Mg 0.0486 0.0363 'International Tables Vol C Tables 4.2.6.8 and 6.1.1.4'
Br Br -0.2901 2.4595 'International Tables Vol C Tables 4.2.6.8 and 6.1.1.4'

loop_
_geom_angle_atom_site_label_1
_geom_angle_atom_site_label_2
_geom_angle_atom_site_label_3
_geom_angle
Mg1 Br1 Mg2 104.50(4)
N1 Mg1 N2 105.12(10)
N1 Mg1 Br2 121.02(8)
N2 Mg1 Br2 113.40(8)
N1 Mg1 Br1 101.05(8)
N2 Mg1 Br1 98.82(8)
Br2 Mg1 Br1 114.50(4)
C1 N1 C8 115.2(2)
C1 N1 Mg1 119.53(19)
C8 N1 Mg1 123.80(18)
C7 N2 C14 118.3(2)
C7 N2 Mg1 122.0(2)
C14 N2 Mg1 117.57(18)
N1 C1 C2 130.1(3)
N1 C1 H1 114.9
C2 C1 H1 114.9
C3 C2 C1 118.2(3)
C3 C2 C6 106.8(2)
C1 C2 C6 134.8(3)
C3 C2 Mg2 74.45(16)
C1 C2 Mg2 120.11(19)
C6 C2 Mg2 74.44(16)
C4 C3 C2 109.7(3)
C4 C3 Mg2 74.29(17)
C2 C3 Mg2 73.23(16)
C4 C3 H3 125.1
C2 C3 H3 125.1
Mg2 C3 H3 119.1
C5 C4 C3 107.2(3)
C5 C4 Mg2 75.08(17)
C3 C4 Mg2 73.83(16)
C5 C4 H4 126.4
C3 C4 H4 126.4
Mg2 C4 H4 116.8
C4 C5 C6 110.3(3)
C4 C5 Mg2 73.33(17)
C6 C5 Mg2 73.36(16)
C4 C5 H5 124.9
C6 C5 H5 124.9
Mg2 C5 H5 120.1
C5 C6 C7 119.8(3)
C5 C6 C2 106.0(2)
C7 C6 C2 134.1(3)
C5 C6 Mg2 74.62(16)
C7 C6 Mg2 120.38(19)
C2 C6 Mg2 72.38(16)
N2 C7 C6 128.2(3)
N2 C7 H7 115.9
C6 C7 H7 115.9
N1 C8 C13 110.4(2)
N1 C8 C9 111.1(2)
C13 C8 C9 110.9(2)
N1 C8 H8 108.1
C13 C8 H8 108.1
C9 C8 H8 108.1
C8 C9 C10 110.3(2)
C8 C9 H9A 109.6
C10 C9 H9A 109.6
C8 C9 H9B 109.6
C10 C9 H9B 109.6
H9A C9 H9B 108.1
C11 C10 C9 111.4(2)
C11 C10 H10A 109.4
C9 C10 H10A 109.4
C11 C10 H10B 109.4
C9 C10 H10B 109.4
H10A C10 H10B 108.0
C12 C11 C10 110.8(3)
C12 C11 H11A 109.5
C10 C11 H11A 109.5
C12 C11 H11B 109.5
C10 C11 H11B 109.5
H11A C11 H11B 108.1
C11 C12 C13 110.7(2)
C11 C12 H12A 109.5
C13 C12 H12A 109.5
C11 C12 H12B 109.5
C13 C12 H12B 109.5
H12A C12 H12B 108.1
C8 C13 C12 110.3(2)
C8 C13 H13A 109.6
C12 C13 H13A 109.6
C8 C13 H13B 109.6
C12 C13 H13B 109.6
H13A C13 H13B 108.1
N2 C14 C15 115.1(2)
N2 C14 C19 108.8(2)
C15 C14 C19 110.9(3)
N2 C14 H14 107.2
C15 C14 H14 107.2
C19 C14 H14 107.2
C14 C15 C16 109.8(3)
C14 C15 H15A 109.7
C16 C15 H15A 109.7
C14 C15 H15B 109.7
C16 C15 H15B 109.7
H15A C15 H15B 108.2
C17 C16 C15 111.0(3)
C17 C16 H16A 109.4
C15 C16 H16A 109.4
C17 C16 H16B 109.4
C15 C16 H16B 109.4
H16A C16 H16B 108.0
C16 C17 C18 110.9(3)
C16 C17 H17A 109.5
C18 C17 H17A 109.5
C16 C17 H17B 109.5
C18 C17 H17B 109.5
H17A C17 H17B 108.0
C17 C18 C19 111.4(3)
C17 C18 H18A 109.3
C19 C18 H18A 109.3
C17 C18 H18B 109.3
C19 C18 H18B 109.3
H18A C18 H18B 108.0
C14 C19 C18 112.0(3)
C14 C19 H19A 109.2
C18 C19 H19A 109.2
C14 C19 H19B 109.2
C18 C19 H19B 109.2
H19A C19 H19B 107.9
N4 Mg2 N3 106.26(10)
N4 Mg2 C2 109.67(10)
N3 Mg2 C2 137.70(10)
N4 Mg2 C3 89.02(10)
N3 Mg2 C3 130.26(10)
C2 Mg2 C3 32.32(9)
N4 Mg2 C4 100.62(10)
N3 Mg2 C4 98.39(10)
C2 Mg2 C4 53.83(9)
C3 Mg2 C4 31.88(9)
N4 Mg2 C6 141.43(10)
N3 Mg2 C6 105.77(10)
C2 Mg2 C6 33.18(9)
C3 Mg2 C6 53.58(9)
C4 Mg2 C6 53.67(9)
N4 Mg2 C5 132.13(11)
N3 Mg2 C5 85.93(10)
C2 Mg2 C5 53.31(9)
C3 Mg2 C5 52.12(10)
C4 Mg2 C5 31.59(9)
C6 Mg2 C5 32.02(9)
N4 Mg2 Br1 103.51(8)
N3 Mg2 Br1 102.24(7)
C2 Mg2 Br1 90.46(7)
C3 Mg2 Br1 120.10(8)
C4 Mg2 Br1 142.17(8)
C6 Mg2 Br1 90.07(7)
C5 Mg2 Br1 119.17(8)
C20 N3 C27 118.1(2)
C20 N3 Mg2 124.28(19)
C27 N3 Mg2 117.16(17)
C26 N4 C33 116.8(2)
C26 N4 Mg2 122.4(2)
C33 N4 Mg2 119.67(18)
N3 C20 C21 130.4(3)
N3 C20 H20 114.8
C21 C20 H20 114.8
C22 C21 C20 119.3(3)
C22 C21 C25 105.8(2)
C20 C21 C25 134.9(3)
C23 C22 C21 110.8(3)
C23 C22 H22 124.6
C21 C22 H22 124.6
C22 C23 C24 107.0(3)
C22 C23 H23 126.5
C24 C23 H23 126.5
C23 C24 C25 110.6(3)
C23 C24 H24 124.7
C25 C24 H24 124.7
C24 C25 C26 118.9(3)
C24 C25 C21 105.8(2)
C26 C25 C21 134.1(3)
N4 C26 C25 129.7(3)
N4 C26 H26 115.2
C25 C26 H26 115.2
N3 C27 C32 111.8(2)
N3 C27 C28 114.3(2)
C32 C27 C28 110.4(2)
N3 C27 H27 106.6
C32 C27 H27 106.6
C28 C27 H27 106.6
C29 C28 C27 111.2(2)
C29 C28 H28A 109.4
C27 C28 H28A 109.4
C29 C28 H28B 109.4
C27 C28 H28B 109.4
H28A C28 H28B 108.0
C30 C29 C28 110.7(3)
C30 C29 H29A 109.5
C28 C29 H29A 109.5
C30 C29 H29B 109.5
C28 C29 H29B 109.5
H29A C29 H29B 108.1
C29 C30 C31 111.9(3)
C29 C30 H30A 109.2
C31 C30 H30A 109.2
C29 C30 H30B 109.2
C31 C30 H30B 109.2
H30A C30 H30B 107.9
C30 C31 C32 111.4(3)
C30 C31 H31A 109.3
C32 C31 H31A 109.3
C30 C31 H31B 109.3
C32 C31 H31B 109.3
H31A C31 H31B 108.0
C27 C32 C31 110.5(3)
C27 C32 H32A 109.6
C31 C32 H32A 109.6
C27 C32 H32B 109.6
C31 C32 H32B 109.6
H32A C32 H32B 108.1
N4 C33 C34 114.3(3)
N4 C33 C38 110.5(3)
C34 C33 C38 111.0(3)
N4 C33 H33 106.8
C34 C33 H33 106.8
C38 C33 H33 106.8
C33 C34 C35 110.2(3)
C33 C34 H34A 109.6
C35 C34 H34A 109.6
C33 C34 H34B 109.6
C35 C34 H34B 109.6
H34A C34 H34B 108.1
C36 C35 C34 110.6(3)
C36 C35 H35A 109.5
C34 C35 H35A 109.5
C36 C35 H35B 109.5
C34 C35 H35B 109.5
H35A C35 H35B 108.1
C35 C36 C37 111.7(3)
C35 C36 H36A 109.3
C37 C36 H36A 109.3
C35 C36 H36B 109.3
C37 C36 H36B 109.3
H36A C36 H36B 107.9
C36 C37 C38 110.9(3)
C36 C37 H37A 109.5
C38 C37 H37A 109.5
C36 C37 H37B 109.5
C38 C37 H37B 109.5
H37A C37 H37B 108.0
C33 C38 C37 111.9(3)
C33 C38 H38A 109.2
C37 C38 H38A 109.2
C33 C38 H38B 109.2
C37 C38 H38B 109.2
H38A C38 H38B 107.9

loop_
_geom_bond_atom_site_label_1
_geom_bond_atom_site_label_2
_geom_bond_distance
Br1 Mg1 2.5710(14)
Br1 Mg2 2.5912(12)
Br2 Mg1 2.4177(12)
Mg1 N1 2.061(2)
Mg1 N2 2.066(3)
N1 C1 1.282(3)
N1 C8 1.475(3)
N2 C7 1.280(3)
N2 C14 1.491(3)
C1 C2 1.442(4)
C1 H1 0.9500
C2 C3 1.410(4)
C2 C6 1.451(4)
C2 Mg2 2.526(3)
C3 C4 1.398(4)
C3 Mg2 2.542(3)
C3 H3 0.9500
C4 C5 1.393(4)
C4 Mg2 2.548(3)
C4 H4 0.9500
C5 C6 1.413(4)
C5 Mg2 2.570(3)
C5 H5 0.9500
C6 C7 1.439(4)
C6 Mg2 2.553(3)
C7 H7 0.9500
C8 C13 1.516(4)
C8 C9 1.517(4)
C8 H8 1.0000
C9 C10 1.532(4)
C9 H9A 0.9900
C9 H9B 0.9900
C10 C11 1.520(4)
C10 H10A 0.9900
C10 H10B 0.9900
C11 C12 1.511(4)
C11 H11A 0.9900
C11 H11B 0.9900
C12 C13 1.521(4)
C12 H12A 0.9900
C12 H12B 0.9900
C13 H13A 0.9900
C13 H13B 0.9900
C14 C15 1.514(4)
C14 C19 1.517(4)
C14 H14 1.0000
C15 C16 1.534(5)
C15 H15A 0.9900
C15 H15B 0.9900
C16 C17 1.501(5)
C16 H16A 0.9900
C16 H16B 0.9900
C17 C18 1.504(5)
C17 H17A 0.9900
C17 H17B 0.9900
C18 C19 1.522(4)
C18 H18A 0.9900
C18 H18B 0.9900
C19 H19A 0.9900
C19 H19B 0.9900
Mg2 N4 2.035(3)
Mg2 N3 2.038(2)
N3 C20 1.297(3)
N3 C27 1.478(3)
N4 C26 1.296(4)
N4 C33 1.491(4)
C20 C21 1.413(4)
C20 H20 0.9500
C21 C22 1.402(4)
C21 C25 1.463(4)
C22 C23 1.385(4)
C22 H22 0.9500
C23 C24 1.386(4)
C23 H23 0.9500
C24 C25 1.404(4)
C24 H24 0.9500
C25 C26 1.412(4)
C26 H26 0.9500
C27 C32 1.526(4)
C27 C28 1.531(4)
C27 H27 1.0000
C28 C29 1.521(4)
C28 H28A 0.9900
C28 H28B 0.9900
C29 C30 1.516(5)
C29 H29A 0.9900
C29 H29B 0.9900
C30 C31 1.524(5)
C30 H30A 0.9900
C30 H30B 0.9900
C31 C32 1.531(4)
C31 H31A 0.9900
C31 H31B 0.9900
C32 H32A 0.9900
C32 H32B 0.9900
C33 C34 1.518(4)
C33 C38 1.521(5)
C33 H33 1.0000
C34 C35 1.529(4)
C34 H34A 0.9900
C34 H34B 0.9900
C35 C36 1.505(5)
C35 H35A 0.9900
C35 H35B 0.9900
C36 C37 1.516(5)
C36 H36A 0.9900
C36 H36B 0.9900
C37 C38 1.531(4)
C37 H37A 0.9900
C37 H37B 0.9900
C38 H38A 0.9900
C38 H38B 0.9900

loop_
_geom_hbond_atom_site_label_D
_geom_hbond_atom_site_label_H
_geom_hbond_atom_site_label_A
_geom_hbond_distance_DH
_geom_hbond_distance_HA
_geom_hbond_distance_DA
_geom_hbond_angle_DHA
_geom_hbond_site_symmetry_A
C1 H1 Br1 0.95 2.84 3.686(3) 149.4 4_565

loop_
_geom_torsion_atom_site_label_1
_geom_torsion_atom_site_label_2
_geom_torsion_atom_site_label_3
_geom_torsion_atom_site_label_4
_geom_torsion
Mg2 Br1 Mg1 N1 -52.14(8)
Mg2 Br1 Mg1 N2 55.27(8)
Mg2 Br1 Mg1 Br2 176.10(4)
N2 Mg1 N1 C1 -50.3(2)
Br2 Mg1 N1 C1 179.67(19)
Br1 Mg1 N1 C1 52.0(2)
N2 Mg1 N1 C8 144.0(2)
Br2 Mg1 N1 C8 14.0(2)
Br1 Mg1 N1 C8 -113.6(2)
N1 Mg1 N2 C7 51.1(2)
Br2 Mg1 N2 C7 -174.6(2)
Br1 Mg1 N2 C7 -53.0(2)
N1 Mg1 N2 C14 -145.94(19)
Br2 Mg1 N2 C14 -11.6(2)
Br1 Mg1 N2 C14 110.00(19)
C8 N1 C1 C2 -179.7(3)
Mg1 N1 C1 C2 13.4(4)
N1 C1 C2 C3 -164.0(3)
N1 C1 C2 C6 21.7(5)
N1 C1 C2 Mg2 -76.3(4)
C1 C2 C3 C4 -177.9(2)
C6 C2 C3 C4 -2.1(3)
Mg2 C2 C3 C4 65.9(2)
C1 C2 C3 Mg2 116.2(2)
C6 C2 C3 Mg2 -68.01(19)
C2 C3 C4 C5 3.1(3)
Mg2 C3 C4 C5 68.3(2)
C2 C3 C4 Mg2 -65.2(2)
C3 C4 C5 C6 -2.9(3)
Mg2 C4 C5 C6 64.6(2)
C3 C4 C5 Mg2 -67.4(2)
C4 C5 C6 C7 178.9(3)
Mg2 C5 C6 C7 -116.5(3)
C4 C5 C6 C2 1.5(3)
Mg2 C5 C6 C2 66.09(19)
C4 C5 C6 Mg2 -64.6(2)
C3 C2 C6 C5 0.4(3)
C1 C2 C6 C5 175.1(3)
Mg2 C2 C6 C5 -67.65(19)
C3 C2 C6 C7 -176.4(3)
C1 C2 C6 C7 -1.7(6)
Mg2 C2 C6 C7 115.5(3)
C3 C2 C6 Mg2 68.0(2)
C1 C2 C6 Mg2 -117.2(3)
C14 N2 C7 C6 -176.6(3)
Mg1 N2 C7 C6 -13.8(4)
C5 C6 C7 N2 164.1(3)
C2 C6 C7 N2 -19.5(5)
Mg2 C6 C7 N2 75.1(4)
C1 N1 C8 C13 -104.2(3)
Mg1 N1 C8 C13 62.0(3)
C1 N1 C8 C9 132.4(3)
Mg1 N1 C8 C9 -61.4(3)
N1 C8 C9 C10 179.8(2)
C13 C8 C9 C10 56.6(3)
C8 C9 C10 C11 -55.3(3)
C9 C10 C11 C12 55.6(3)
C10 C11 C12 C13 -56.8(3)
N1 C8 C13 C12 178.2(2)
C9 C8 C13 C12 -58.2(3)
C11 C12 C13 C8 58.1(3)
C7 N2 C14 C15 -39.4(4)
Mg1 N2 C14 C15 156.9(2)
C7 N2 C14 C19 85.7(3)
Mg1 N2 C14 C19 -77.9(3)
N2 C14 C15 C16 -179.9(3)
C19 C14 C15 C16 56.1(4)
C14 C15 C16 C17 -58.3(4)
C15 C16 C17 C18 57.9(4)
C16 C17 C18 C19 -55.3(4)
N2 C14 C19 C18 177.9(2)
C15 C14 C19 C18 -54.5(4)
C17 C18 C19 C14 53.8(4)
C3 C2 Mg2 N4 53.20(19)
C1 C2 Mg2 N4 -60.8(2)
C6 C2 Mg2 N4 166.04(16)
C3 C2 Mg2 N3 -93.4(2)
C1 C2 Mg2 N3 152.7(2)
C6 C2 Mg2 N3 19.5(2)
C1 C2 Mg2 C3 -114.0(3)
C6 C2 Mg2 C3 112.8(2)
C3 C2 Mg2 C4 -35.72(16)
C1 C2 Mg2 C4 -149.7(3)
C6 C2 Mg2 C4 77.12(17)
C3 C2 Mg2 C6 -112.8(2)
C1 C2 Mg2 C6 133.2(3)
C3 C2 Mg2 C5 -75.27(18)
C1 C2 Mg2 C5 170.8(3)
C6 C2 Mg2 C5 37.57(15)
C3 C2 Mg2 Br1 157.73(16)
C1 C2 Mg2 Br1 43.8(2)
C6 C2 Mg2 Br1 -89.43(15)
C4 C3 Mg2 N4 112.12(18)
C2 C3 Mg2 N4 -131.05(18)
C4 C3 Mg2 N3 1.5(2)
C2 C3 Mg2 N3 118.31(18)
C4 C3 Mg2 C2 -116.8(3)
C2 C3 Mg2 C4 116.8(3)
C4 C3 Mg2 C6 -78.01(19)
C2 C3 Mg2 C6 38.82(16)
C4 C3 Mg2 C5 -37.57(17)
C2 C3 Mg2 C5 79.26(18)
C4 C3 Mg2 Br1 -142.81(16)
C2 C3 Mg2 Br1 -25.98(19)
C5 C4 Mg2 N4 176.27(17)
C3 C4 Mg2 N4 -70.46(18)
C5 C4 Mg2 N3 67.87(18)
C3 C4 Mg2 N3 -178.85(18)
C5 C4 Mg2 C2 -77.05(18)
C3 C4 Mg2 C2 36.22(17)
C5 C4 Mg2 C3 -113.3(3)
C5 C4 Mg2 C6 -35.58(16)
C3 C4 Mg2 C6 77.69(19)
C3 C4 Mg2 C5 113.3(3)
C5 C4 Mg2 Br1 -54.8(2)
C3 C4 Mg2 Br1 58.5(2)
C5 C6 Mg2 N4 91.4(2)
C7 C6 Mg2 N4 -152.7(2)
C2 C6 Mg2 N4 -21.4(2)
C5 C6 Mg2 N3 -53.78(18)
C7 C6 Mg2 N3 62.1(2)
C2 C6 Mg2 N3 -166.53(16)
C5 C6 Mg2 C2 112.7(2)
C7 C6 Mg2 C2 -131.4(3)
C5 C6 Mg2 C3 74.99(18)
C7 C6 Mg2 C3 -169.1(3)
C2 C6 Mg2 C3 -37.76(15)
C5 C6 Mg2 C4 35.09(16)
C7 C6 Mg2 C4 151.0(3)
C2 C6 Mg2 C4 -77.65(17)
C7 C6 Mg2 C5 115.9(3)
C2 C6 Mg2 C5 -112.7(2)
C5 C6 Mg2 Br1 -156.53(16)
C7 C6 Mg2 Br1 -40.6(2)
C2 C6 Mg2 Br1 90.73(15)
C4 C5 Mg2 N4 -4.9(2)
C6 C5 Mg2 N4 -122.81(18)
C4 C5 Mg2 N3 -113.25(18)
C6 C5 Mg2 N3 128.89(18)
C4 C5 Mg2 C2 78.85(18)
C6 C5 Mg2 C2 -39.01(16)
C4 C5 Mg2 C3 37.93(17)
C6 C5 Mg2 C3 -79.93(18)
C6 C5 Mg2 C4 -117.9(3)
C4 C5 Mg2 C6 117.9(3)
C4 C5 Mg2 Br1 145.00(15)
C6 C5 Mg2 Br1 27.13(18)
Mg1 Br1 Mg2 N4 124.86(8)
Mg1 Br1 Mg2 N3 -124.85(8)
Mg1 Br1 Mg2 C2 14.49(7)
Mg1 Br1 Mg2 C3 28.04(9)
Mg1 Br1 Mg2 C4 -3.34(13)
Mg1 Br1 Mg2 C6 -18.69(7)
Mg1 Br1 Mg2 C5 -32.68(9)
N4 Mg2 N3 C20 -37.5(3)
C2 Mg2 N3 C20 109.8(2)
C3 Mg2 N3 C20 65.4(3)
C4 Mg2 N3 C20 66.2(2)
C6 Mg2 N3 C20 120.7(2)
C5 Mg2 N3 C20 95.3(2)
Br1 Mg2 N3 C20 -145.7(2)
N4 Mg2 N3 C27 150.47(18)
C2 Mg2 N3 C27 -62.2(2)
C3 Mg2 N3 C27 -106.6(2)
C4 Mg2 N3 C27 -105.82(19)
C6 Mg2 N3 C27 -51.3(2)
C5 Mg2 N3 C27 -76.70(19)
Br1 Mg2 N3 C27 42.28(19)
N3 Mg2 N4 C26 47.4(3)
C2 Mg2 N4 C26 -109.8(2)
C3 Mg2 N4 C26 -84.5(2)
C4 Mg2 N4 C26 -54.6(2)
C6 Mg2 N4 C26 -97.6(3)
C5 Mg2 N4 C26 -52.0(3)
Br1 Mg2 N4 C26 154.7(2)
N3 Mg2 N4 C33 -144.7(2)
C2 Mg2 N4 C33 58.1(2)
C3 Mg2 N4 C33 83.4(2)
C4 Mg2 N4 C33 113.3(2)
C6 Mg2 N4 C33 70.3(3)
C5 Mg2 N4 C33 115.9(2)
Br1 Mg2 N4 C33 -37.4(2)
C27 N3 C20 C21 179.6(3)
Mg2 N3 C20 C21 7.6(4)
N3 C20 C21 C22 -171.9(3)
N3 C20 C21 C25 10.3(5)
C20 C21 C22 C23 -180.0(3)
C25 C21 C22 C23 -1.6(3)
C21 C22 C23 C24 1.7(4)
C22 C23 C24 C25 -1.2(4)
C23 C24 C25 C26 169.5(3)
C23 C24 C25 C21 0.2(3)
C22 C21 C25 C24 0.8(3)
C20 C21 C25 C24 178.8(3)
C22 C21 C25 C26 -166.1(3)
C20 C21 C25 C26 11.9(6)
C33 N4 C26 C25 170.3(3)
Mg2 N4 C26 C25 -21.4(4)
C24 C25 C26 N4 178.3(3)
C21 C25 C26 N4 -16.1(5)
C20 N3 C27 C32 78.4(3)
Mg2 N3 C27 C32 -109.0(2)
C20 N3 C27 C28 -48.0(3)
Mg2 N3 C27 C28 124.5(2)
N3 C27 C28 C29 -175.2(2)
C32 C27 C28 C29 57.6(3)
C27 C28 C29 C30 -56.5(3)
C28 C29 C30 C31 55.1(4)
C29 C30 C31 C32 -54.8(4)
N3 C27 C32 C31 174.9(2)
C28 C27 C32 C31 -56.6(3)
C30 C31 C32 C27 55.3(3)
C26 N4 C33 C34 59.6(4)
Mg2 N4 C33 C34 -109.0(3)
C26 N4 C33 C38 -66.6(3)
Mg2 N4 C33 C38 124.9(2)
N4 C33 C34 C35 177.4(3)
C38 C33 C34 C35 -56.7(3)
C33 C34 C35 C36 58.1(4)
C34 C35 C36 C37 -57.5(4)
C35 C36 C37 C38 54.8(4)
N4 C33 C38 C37 -177.3(3)
C34 C33 C38 C37 54.7(4)
C36 C37 C38 C33 -53.2(4)
